data_4323480
loop_
_publ_author_name
'Claire J. Carmalt'
'Alan H. Cowley'
'Robert D. Culp'
'Richard A. Jones'
'Smuruthi Kamepalli'
'Nicholas C. Norman'

_publ_section_title
;
 Synthesis and Structures of Intramolecularly Base-Coordinated Group 15
 Aryl Halides
;
_journal_name_full 'Inorganic Chemistry'
_journal_page_first 2770
_journal_page_last 2776
_journal_paper_doi 10.1021/ic9701165
_journal_volume 36
_journal_year 1997
_chemical_formula_moiety '[(C6H4CH2NMe2)BiI2]'
_chemical_formula_sum 'C9 H12 Bi I2 N'
_chemical_formula_weight 596.98
_chemical_name_common 'compound 11'
_chemical_name_systematic
;
?
;
_space_group_IT_number 14
_symmetry_cell_setting monoclinic
_symmetry_space_group_name_Hall '-P 2ybc'
_symmetry_space_group_name_H-M 'P 1 21/c 1'
_atom_sites_solution_hydrogens geom
_atom_sites_solution_primary direct
_atom_sites_solution_secondary difmap
_audit_creation_method SHELXL
_cell_angle_alpha 90.00
_cell_angle_beta 93.338(9)
_cell_angle_gamma 90.00
_cell_formula_units_Z 4
_cell_length_a 7.9455(7)
_cell_length_b 19.3949(13)
_cell_length_c 8.6226(9)
_cell_measurement_reflns_used 32
_cell_measurement_temperature 173(2)
_cell_measurement_theta_max 12.0
_cell_measurement_theta_min 11.6
_cell_volume 1326.5(2)
_computing_cell_refinement 'Siemens XSCANS'
_computing_data_collection 'Siemens XSCANS'
_computing_data_reduction 'Siemens SHELXTL'
_computing_molecular_graphics 'Siemens SHELXTL'
_computing_publication_material 'Siemens SHELXTL'
_computing_structure_refinement 'SHELXL-93 (Sheldrick, 1993)'
_computing_structure_solution 'SHELXS-86 (Sheldrick, 1990)'
_diffrn_ambient_temperature 173(2)
_diffrn_measurement_device 'Siemens P4'
_diffrn_measurement_method '\w scans'
_diffrn_radiation_monochromator graphite
_diffrn_radiation_source 'fine-focus sealed tube'
_diffrn_radiation_type MoK\a
_diffrn_radiation_wavelength 0.71073
_diffrn_reflns_av_R_equivalents 0.0471
_diffrn_reflns_av_sigmaI/netI 0.0590
_diffrn_reflns_limit_h_max 11
_diffrn_reflns_limit_h_min -10
_diffrn_reflns_limit_k_max 27
_diffrn_reflns_limit_k_min -1
_diffrn_reflns_limit_l_max 12
_diffrn_reflns_limit_l_min -12
_diffrn_reflns_number 8096
_diffrn_reflns_theta_max 30.00
_diffrn_reflns_theta_min 2.10
_diffrn_standards_decay_% 3.29
_diffrn_standards_interval_count 97
_diffrn_standards_number 3
_exptl_absorpt_coefficient_mu 17.909
_exptl_absorpt_correction_T_max 0.13465
_exptl_absorpt_correction_T_min 0.04971
_exptl_absorpt_correction_type 'face centered index'
_exptl_crystal_colour orange
_exptl_crystal_density_diffrn 2.989
_exptl_crystal_description block
_exptl_crystal_F_000 1048
_exptl_crystal_size_max 0.34
_exptl_crystal_size_mid 0.21
_exptl_crystal_size_min 0.17
_refine_diff_density_max 1.114
_refine_diff_density_min -2.611
_refine_diff_density_rms 0.327
_refine_ls_extinction_method none
_refine_ls_goodness_of_fit_all 1.065
_refine_ls_goodness_of_fit_obs 1.123
_refine_ls_matrix_type full
_refine_ls_number_parameters 123
_refine_ls_number_reflns 3860
_refine_ls_number_restraints 0
_refine_ls_restrained_S_all 1.065
_refine_ls_restrained_S_obs 1.123
_refine_ls_R_factor_all 0.0575
_refine_ls_R_factor_obs 0.0379
_refine_ls_shift/esd_max -0.001
_refine_ls_shift/esd_mean 0.000
_refine_ls_structure_factor_coef Fsqd
_refine_ls_weighting_details 'w=1/[\s^2^(Fo^2^)+(0.0348P)^2^+0.0000P] where P=(Fo^2^+2Fc^2^)/3'
_refine_ls_weighting_scheme calc
_refine_ls_wR_factor_all 0.0854
_refine_ls_wR_factor_obs 0.0794
_reflns_number_observed 3020
_reflns_number_total 3860
_reflns_observed_criterion >2sigma(I)
_cod_data_source_file ic9701165_6.cif
_cod_data_source_block claire22
_cod_depositor_comments
;
The following automatic conversions were performed:

'_refine_ls_weighting_scheme' value 'calc
w=1/[\s^2^(Fo^2^)+(0.0348P)^2^+0.0000P] where P=(Fo^2^+2Fc^2^)/3' was
changed to 'calc'. New tag '_refine_ls_weighting_details' was
created. The value of the new tag was set to
'w=1/[\s^2^(Fo^2^)+(0.0348P)^2^+0.0000P] where P=(Fo^2^+2Fc^2^)/3'.

Automatic conversion script
Id: cif_fix_values 3143 2015-03-26 13:38:13Z robertas 
;
_cod_database_code 4323480

loop_
_symmetry_equiv_pos_as_xyz
'x, y, z'
'-x, y+1/2, -z+1/2'
'-x, -y, -z'
'x, -y-1/2, z-1/2'

loop_
_atom_site_aniso_label
_atom_site_aniso_U_11
_atom_site_aniso_U_22
_atom_site_aniso_U_33
_atom_site_aniso_U_23
_atom_site_aniso_U_13
_atom_site_aniso_U_12
Bi1 0.01751(12) 0.01888(13) 0.02313(13) -0.00007(11) 0.00183(9) -0.00030(11)
I1 0.0191(2) 0.0326(3) 0.0294(3) -0.0045(2) 0.0000(2) -0.0019(2)
I2 0.0233(2) 0.0269(3) 0.0232(2) 0.0001(2) 0.0015(2) -0.0043(2)
N1 0.021(3) 0.027(3) 0.026(3) 0.002(3) 0.004(3) -0.002(3)
C1 0.015(3) 0.026(4) 0.023(3) -0.002(3) -0.002(3) 0.002(3)
C2 0.025(4) 0.026(4) 0.020(3) 0.003(3) 0.001(3) -0.006(3)
C3 0.029(4) 0.025(4) 0.034(4) 0.006(3) -0.001(3) -0.004(3)
C4 0.029(4) 0.035(5) 0.041(5) 0.001(4) -0.005(4) 0.012(4)
C5 0.023(4) 0.034(5) 0.038(5) -0.001(4) 0.002(3) 0.005(4)
C6 0.028(4) 0.022(4) 0.026(4) 0.002(3) 0.003(3) 0.001(3)
C7 0.027(4) 0.020(4) 0.037(4) 0.007(3) 0.004(3) -0.004(3)
C8 0.034(5) 0.042(5) 0.025(4) 0.002(4) 0.007(3) -0.002(4)
C9 0.019(4) 0.045(5) 0.046(5) 0.003(4) 0.007(4) 0.000(4)

loop_
_atom_site_label
_atom_site_type_symbol
_atom_site_fract_x
_atom_site_fract_y
_atom_site_fract_z
_atom_site_U_iso_or_equiv
_atom_site_thermal_displace_type
_atom_site_occupancy
_atom_site_calc_flag
_atom_site_refinement_flags
_atom_site_disorder_group
Bi1 Bi 0.25161(3) 0.445058(14) 0.53446(3) 0.01982(8) Uani 1 d . .
I1 I -0.01813(6) 0.38833(3) 0.31461(6) 0.02706(12) Uani 1 d . .
I2 I 0.45096(6) 0.48414(3) 0.24648(6) 0.02446(12) Uani 1 d . .
N1 N 0.1187(8) 0.3806(4) 0.7471(8) 0.0245(14) Uani 1 d . .
C1 C 0.3907(9) 0.3451(4) 0.5639(9) 0.0216(15) Uani 1 d . .
C2 C 0.3109(10) 0.2940(4) 0.6448(9) 0.024(2) Uani 1 d . .
C3 C 0.3883(11) 0.2308(4) 0.6672(10) 0.029(2) Uani 1 d . .
H3 H 0.3331(11) 0.1955(4) 0.7214(10) 0.016(10) Uiso 1 calc R .
C4 C 0.5468(11) 0.2180(5) 0.6112(11) 0.035(2) Uani 1 d . .
H4 H 0.5989(11) 0.1742(5) 0.6263(11) 0.016(10) Uiso 1 calc R .
C5 C 0.6263(11) 0.2694(5) 0.5342(10) 0.032(2) Uani 1 d . .
H5 H 0.7356(11) 0.2616(5) 0.4986(10) 0.016(10) Uiso 1 calc R .
C6 C 0.5483(10) 0.3326(4) 0.5080(9) 0.026(2) Uani 1 d . .
H6 H 0.6027(10) 0.3674(4) 0.4518(9) 0.016(10) Uiso 1 calc R .
C7 C 0.1386(10) 0.3070(4) 0.7053(10) 0.028(2) Uani 1 d . .
H7A H 0.0504(10) 0.2940(4) 0.6248(10) 0.020(15) Uiso 1 calc R .
H7B H 0.1241(10) 0.2779(4) 0.7979(10) 0.020(15) Uiso 1 calc R .
C8 C 0.2166(11) 0.3974(5) 0.8929(9) 0.033(2) Uani 1 d . .
H8A H 0.2085(57) 0.4469(7) 0.9134(34) 0.032(10) Uiso 1 calc R .
H8B H 0.3349(18) 0.3848(26) 0.8833(25) 0.032(10) Uiso 1 calc R .
H8C H 0.1712(46) 0.3716(22) 0.9789(14) 0.032(10) Uiso 1 calc R .
C9 C -0.0600(10) 0.3977(5) 0.7658(11) 0.036(2) Uani 1 d . .
H9A H -0.1241(17) 0.3922(28) 0.6659(19) 0.032(10) Uiso 1 calc R .
H9B H -0.0689(12) 0.4455(11) 0.8012(63) 0.032(10) Uiso 1 calc R .
H9C H -0.1058(22) 0.3667(20) 0.8426(50) 0.032(10) Uiso 1 calc R .

loop_
_atom_type_symbol
_atom_type_description
_atom_type_scat_dispersion_real
_atom_type_scat_dispersion_imag
_atom_type_scat_source
C C 0.0033 0.0016 'International Tables Vol C Tables 4.2.6.8 and 6.1.1.4'
H H 0.0000 0.0000 'International Tables Vol C Tables 4.2.6.8 and 6.1.1.4'
N N 0.0061 0.0033 'International Tables Vol C Tables 4.2.6.8 and 6.1.1.4'
I I -0.4742 1.8119 'International Tables Vol C Tables 4.2.6.8 and 6.1.1.4'
Bi Bi -4.1077 10.2566 'International Tables Vol C Tables 4.2.6.8 and 6.1.1.4'

loop_
_geom_angle_atom_site_label_1
_geom_angle_atom_site_label_2
_geom_angle_atom_site_label_3
_geom_angle
_geom_angle_site_symmetry_1
_geom_angle_site_symmetry_3
_geom_angle_publ_flag
C1 Bi1 N1 73.2(2) . . ?
C1 Bi1 I1 94.8(2) . . ?
N1 Bi1 I1 87.9(2) . . ?
C1 Bi1 I2 91.8(2) . . ?
N1 Bi1 I2 163.9(2) . . ?
I1 Bi1 I2 87.89(2) . . ?
C1 Bi1 I2 87.8(2) . 3_666 ?
N1 Bi1 I2 96.3(2) . 3_666 ?
I1 Bi1 I2 175.58(2) . 3_666 ?
I2 Bi1 I2 88.52(2) . 3_666 ?
C1 Bi1 I1 154.4(2) . 3_566 ?
N1 Bi1 I1 86.7(2) . 3_566 ?
I1 Bi1 I1 100.113(14) . 3_566 ?
I2 Bi1 I1 109.34(2) . 3_566 ?
I2 Bi1 I1 78.674(14) 3_666 3_566 ?
Bi1 I1 Bi1 79.887(14) . 3_566 ?
Bi1 I2 Bi1 91.48(2) . 3_666 ?
C8 N1 C9 108.6(7) . . ?
C8 N1 C7 111.2(7) . . ?
C9 N1 C7 111.1(7) . . ?
C8 N1 Bi1 106.9(5) . . ?
C9 N1 Bi1 114.7(5) . . ?
C7 N1 Bi1 104.3(5) . . ?
C2 C1 C6 119.8(7) . . ?
C2 C1 Bi1 116.0(6) . . ?
C6 C1 Bi1 124.1(6) . . ?
C3 C2 C1 119.5(7) . . ?
C3 C2 C7 120.3(7) . . ?
C1 C2 C7 120.2(7) . . ?
C2 C3 C4 120.9(8) . . ?
C5 C4 C3 119.2(8) . . ?
C4 C5 C6 120.5(8) . . ?
C5 C6 C1 120.1(8) . . ?
N1 C7 C2 110.8(6) . . ?

loop_
_geom_bond_atom_site_label_1
_geom_bond_atom_site_label_2
_geom_bond_distance
_geom_bond_site_symmetry_2
_geom_bond_publ_flag
Bi1 C1 2.239(8) . ?
Bi1 N1 2.503(6) . ?
Bi1 I1 2.9874(6) . ?
Bi1 I2 3.1156(6) . ?
Bi1 I2 3.2432(6) 3_666 ?
Bi1 I1 3.9823(7) 3_566 ?
I1 Bi1 3.9823(7) 3_566 ?
I2 Bi1 3.2432(6) 3_666 ?
N1 C8 1.476(11) . ?
N1 C9 1.477(10) . ?
N1 C7 1.483(11) . ?
C1 C2 1.387(11) . ?
C1 C6 1.389(11) . ?
C2 C3 1.380(12) . ?
C2 C7 1.514(11) . ?
C3 C4 1.397(12) . ?
C4 C5 1.372(13) . ?
C5 C6 1.386(11) . ?
